data_4034878
loop_
_publ_author_name
'Makarov, Anton S.'
'Uchuskin, Maxim G.'
'Gevorgyan, Vladimir'

_publ_section_title
;
 Intramolecular Palladium-Catalyzed Oxidative Amination of Furans:
 Synthesis of Functionalized Indoles.
;
_journal_issue 22
_journal_name_full 'The Journal of organic chemistry'
_journal_page_first 14010
_journal_page_last 14021
_journal_paper_doi 10.1021/acs.joc.8b02470
_journal_volume 83
_journal_year 2018
_chemical_formula_moiety 'C31 H24 Cl N O2 S'
_chemical_formula_sum 'C31 H24 Cl N O2 S'
_chemical_formula_weight 510.02
_chemical_name_systematic 2-((1E,3E)-4-(4-chlorophenyl)buta-1,3-dien-1-yl)-1-tosyl-1H-indole
_space_group_crystal_system monoclinic
_space_group_IT_number 14
_space_group_name_Hall '-P 2ybc'
_space_group_name_H-M_alt 'P 1 21/c 1'
_atom_sites_solution_hydrogens geom
_atom_sites_solution_primary iterative
_audit_creation_date 2017-02-16
_audit_creation_method
;
Olex2 1.2
(compiled 2017.01.04 svn.r3372 for OlexSys, GUI svn.r5292)
;
_audit_update_record
;
2018-04-19 deposited with the CCDC.
2018-08-03 downloaded from the CCDC.
;
_cell_angle_alpha 90
_cell_angle_beta 104.739(18)
_cell_angle_gamma 90
_cell_formula_units_Z 4
_cell_length_a 19.084(4)
_cell_length_b 7.0940(12)
_cell_length_c 19.804(3)
_cell_measurement_reflns_used 2884
_cell_measurement_temperature 295(2)
_cell_measurement_theta_max 25.3160
_cell_measurement_theta_min 3.4690
_cell_volume 2592.9(8)
_computing_cell_refinement
;
CrysAlisPro, Agilent Technologies,
Version 1.171.37.33 (release 27-03-2014 CrysAlis171 .NET)
(compiled Mar 27 2014,17:12:48)
;
_computing_data_collection
;
CrysAlisPro, Agilent Technologies,
Version 1.171.37.33 (release 27-03-2014 CrysAlis171 .NET)
(compiled Mar 27 2014,17:12:48)
;
_computing_data_reduction
;
CrysAlisPro, Agilent Technologies,
Version 1.171.37.33 (release 27-03-2014 CrysAlis171 .NET)
(compiled Mar 27 2014,17:12:48)
;
_computing_molecular_graphics 'Olex2 (Dolomanov et al., 2009)'
_computing_publication_material 'Olex2 (Dolomanov et al., 2009)'
_computing_structure_refinement 'ShelXL (Sheldrick, 2015)'
_computing_structure_solution
;
Superflip (Palatinus & Chapuis, 2007;Palatinus & van der Lee, 2008;
Palatinus et al., 2012)
;
_diffrn_ambient_temperature 295.15
_diffrn_detector 'CCD plate'
_diffrn_detector_area_resol_mean 10.4752
_diffrn_detector_type Ruby
_diffrn_measured_fraction_theta_full 0.998
_diffrn_measured_fraction_theta_max 0.861
_diffrn_measurement_details
;
#__ type_ start__ end____ width___ exp.time_
  1 omega  -20.00    5.00   1.0000   60.0000
omega____ theta____ kappa____ phi______ frames
    -      -14.5541  -99.0000 -180.0000 25

#__ type_ start__ end____ width___ exp.time_
  2 omega  -87.00   16.00   1.0000   60.0000
omega____ theta____ kappa____ phi______ frames
    -      -14.5541  -38.0000    0.0000 103

#__ type_ start__ end____ width___ exp.time_
  3 omega  -23.00   64.00   1.0000   60.0000
omega____ theta____ kappa____ phi______ frames
    -      -14.5541   38.0000 -180.0000 87
;
_diffrn_measurement_device 'four-circle diffractometer'
_diffrn_measurement_device_type 'New Xcalibur, Ruby'
_diffrn_measurement_method '\w scans'
_diffrn_orient_matrix_UB_11 0.0212495000
_diffrn_orient_matrix_UB_12 -0.0710443000
_diffrn_orient_matrix_UB_13 -0.0102134000
_diffrn_orient_matrix_UB_21 0.0319459000
_diffrn_orient_matrix_UB_22 0.0516728000
_diffrn_orient_matrix_UB_23 0.0152987000
_diffrn_orient_matrix_UB_31 0.0029068000
_diffrn_orient_matrix_UB_32 -0.0475324000
_diffrn_orient_matrix_UB_33 0.0321567000
_diffrn_radiation_monochromator graphite
_diffrn_radiation_probe x-ray
_diffrn_radiation_type MoK\a
_diffrn_radiation_wavelength 0.71073
_diffrn_reflns_av_R_equivalents 0.0354
_diffrn_reflns_av_unetI/netI 0.0573
_diffrn_reflns_Laue_measured_fraction_full 0.998
_diffrn_reflns_Laue_measured_fraction_max 0.861
_diffrn_reflns_limit_h_max 22
_diffrn_reflns_limit_h_min -26
_diffrn_reflns_limit_k_max 9
_diffrn_reflns_limit_k_min -7
_diffrn_reflns_limit_l_max 27
_diffrn_reflns_limit_l_min -26
_diffrn_reflns_number 12920
_diffrn_reflns_point_group_measured_fraction_full 0.998
_diffrn_reflns_point_group_measured_fraction_max 0.861
_diffrn_reflns_theta_full 26.000
_diffrn_reflns_theta_max 29.364
_diffrn_reflns_theta_min 3.062
_diffrn_source 'Enhance (Mo) X-ray Source'
_exptl_absorpt_coefficient_mu 0.257
_exptl_absorpt_correction_T_max 1.00000
_exptl_absorpt_correction_T_min 0.56394
_exptl_absorpt_correction_type multi-scan
_exptl_absorpt_process_details
;
CrysAlisPro, Agilent Technologies,
Version 1.171.37.33 (release 27-03-2014 CrysAlis171 .NET)
(compiled Mar 27 2014,17:12:48)
Empirical absorption correction using spherical harmonics,
 implemented in SCALE3 ABSPACK scaling algorithm.
;
_exptl_crystal_colour 'clear yellow'
_exptl_crystal_colour_lustre clear
_exptl_crystal_colour_primary yellow
_exptl_crystal_density_diffrn 1.306
_exptl_crystal_density_method 'not measured'
_exptl_crystal_description prism
_exptl_crystal_F_000 1064
_exptl_crystal_recrystallization_method 'Re-crystallisation from solvent: Petroleum ether - ethyl acetate'
_exptl_crystal_size_max 0.47
_exptl_crystal_size_mid 0.24
_exptl_crystal_size_min 0.14
_refine_diff_density_max 0.231
_refine_diff_density_min -0.378
_refine_diff_density_rms 0.046
_refine_ls_extinction_method none
_refine_ls_goodness_of_fit_ref 0.985
_refine_ls_hydrogen_treatment constr
_refine_ls_matrix_type full
_refine_ls_number_parameters 326
_refine_ls_number_reflns 6143
_refine_ls_number_restraints 0
_refine_ls_restrained_S_all 0.985
_refine_ls_R_factor_all 0.1040
_refine_ls_R_factor_gt 0.0542
_refine_ls_shift/su_max 0.001
_refine_ls_shift/su_mean 0.000
_refine_ls_structure_factor_coef Fsqd
_refine_ls_weighting_details 'w=1/[\s^2^(Fo^2^)+(0.0688P)^2^] where P=(Fo^2^+2Fc^2^)/3'
_refine_ls_weighting_scheme calc
_refine_ls_wR_factor_gt 0.1293
_refine_ls_wR_factor_ref 0.1616
_reflns_Friedel_coverage 0.000
_reflns_number_gt 3314
_reflns_number_total 6143
_reflns_threshold_expression 'I > 2\s(I)'
_cod_data_source_file jo8b02470_si_002.cif
_cod_data_source_block psu-471(am-900)
_cod_database_code 4034878
_shelx_shelxl_version_number 2014/7
_chemical_oxdiff_formula 'C H N S O Cl'
_shelx_space_group_comment
;
The symmetry employed for this shelxl refinement is uniquely defined
by the following loop, which should always be used as a source of
symmetry information in preference to the above space-group names.
They are only intended as comments.
;
_reflns_odcompleteness_completeness 99.79
_reflns_odcompleteness_iscentric 1
_reflns_odcompleteness_theta 26.32
_olex2_refinement_description
;
1. Fixed Uiso
 At 1.2 times of:
  All C(H) groups
 At 1.5 times of:
  All C(H,H,H) groups
2.a Aromatic/amide H refined with riding coordinates:
 C5(H5), C6(H6), C7(H7), C8(H8), C10(H10), C11(H11), C12(H12), C13(H13),
 C14(H14), C15(H15), C16(H16), C17(H17), C18(H18), C20(H20), C21(H21), C23(H23),
  C24(H24), C26(H26), C27(H27), C29(H29), C30(H30)
2.b Idealised Me refined as rotating group:
 C31(H31A,H31B,H31C)
;
_olex2_submission_special_instructions 'No special instructions were received'

loop_
_space_group_symop_operation_xyz
'x, y, z'
'-x, y+1/2, -z+1/2'
'-x, -y, -z'
'x, -y-1/2, z-1/2'

loop_
_atom_site_label
_atom_site_type_symbol
_atom_site_fract_x
_atom_site_fract_y
_atom_site_fract_z
_atom_site_U_iso_or_equiv
_atom_site_adp_type
_atom_site_occupancy
_atom_site_site_symmetry_order
_atom_site_calc_flag
_atom_site_refinement_flags_posn
Cl1 Cl 0.89129(5) -0.11935(11) 0.21333(4) 0.0958(3) Uani 1 1 d .
S1 S 0.55987(3) 1.03453(9) 0.41153(3) 0.0585(2) Uani 1 1 d .
O1 O 0.55830(9) 0.8407(2) 0.39366(9) 0.0718(5) Uani 1 1 d .
O2 O 0.49976(8) 1.1176(2) 0.43047(9) 0.0720(5) Uani 1 1 d .
N1 N 0.63169(9) 1.0664(2) 0.48025(10) 0.0540(5) Uani 1 1 d .
C1 C 0.70313(12) 0.9975(3) 0.48082(11) 0.0499(5) Uani 1 1 d .
C2 C 0.75375(12) 1.1184(3) 0.51810(11) 0.0502(5) Uani 1 1 d .
C3 C 0.71612(11) 1.2730(3) 0.54017(11) 0.0504(5) Uani 1 1 d .
C4 C 0.64165(12) 1.2412(3) 0.51661(11) 0.0535(6) Uani 1 1 d .
C5 C 0.59115(14) 1.3634(4) 0.53247(13) 0.0669(7) Uani 1 1 d .
H5 H 0.5416 1.3399 0.5179 0.080 Uiso 1 1 calc R
C6 C 0.61807(15) 1.5202(4) 0.57065(14) 0.0736(8) Uani 1 1 d .
H6 H 0.5857 1.6067 0.5810 0.088 Uiso 1 1 calc R
C7 C 0.69189(16) 1.5550(4) 0.59460(14) 0.0716(7) Uani 1 1 d .
H7 H 0.7077 1.6634 0.6204 0.086 Uiso 1 1 calc R
C8 C 0.74167(14) 1.4316(3) 0.58067(12) 0.0637(7) Uani 1 1 d .
H8 H 0.7911 1.4530 0.5977 0.076 Uiso 1 1 calc R
C9 C 0.83420(12) 1.0974(3) 0.53895(11) 0.0542(6) Uani 1 1 d .
C10 C 0.87884(14) 1.2445(4) 0.52892(13) 0.0709(7) Uani 1 1 d .
H10 H 0.8581 1.3555 0.5080 0.085 Uiso 1 1 calc R
C11 C 0.95380(15) 1.2278(5) 0.54964(16) 0.0892(9) Uani 1 1 d .
H11 H 0.9829 1.3263 0.5419 0.107 Uiso 1 1 calc R
C12 C 0.98461(15) 1.0662(5) 0.58151(16) 0.0894(9) Uani 1 1 d .
H12 H 1.0348 1.0553 0.5960 0.107 Uiso 1 1 calc R
C13 C 0.94216(15) 0.9222(4) 0.59200(14) 0.0823(9) Uani 1 1 d .
H13 H 0.9634 0.8118 0.6130 0.099 Uiso 1 1 calc R
C14 C 0.86713(14) 0.9377(4) 0.57163(13) 0.0690(7) Uani 1 1 d .
H14 H 0.8387 0.8385 0.5802 0.083 Uiso 1 1 calc R
C15 C 0.71272(12) 0.8193(3) 0.44803(12) 0.0554(6) Uani 1 1 d .
H15 H 0.6777 0.7265 0.4453 0.067 Uiso 1 1 calc R
C16 C 0.76877(12) 0.7812(3) 0.42174(12) 0.0576(6) Uani 1 1 d .
H16 H 0.8029 0.8759 0.4234 0.069 Uiso 1 1 calc R
C17 C 0.78021(13) 0.6049(3) 0.39100(12) 0.0572(6) Uani 1 1 d .
H17 H 0.7474 0.5081 0.3913 0.069 Uiso 1 1 calc R
C18 C 0.83457(13) 0.5704(3) 0.36205(13) 0.0615(6) Uani 1 1 d .
H18 H 0.8680 0.6672 0.3646 0.074 Uiso 1 1 calc R
C19 C 0.84797(12) 0.3997(3) 0.32704(12) 0.0558(6) Uani 1 1 d .
C20 C 0.89982(15) 0.3982(4) 0.28863(15) 0.0749(8) Uani 1 1 d .
H20 H 0.9268 0.5067 0.2873 0.090 Uiso 1 1 calc R
C21 C 0.91230(15) 0.2418(4) 0.25283(15) 0.0782(8) Uani 1 1 d .
H21 H 0.9465 0.2452 0.2267 0.094 Uiso 1 1 calc R
C22 C 0.87425(15) 0.0818(4) 0.25590(12) 0.0640(7) Uani 1 1 d .
C23 C 0.82253(14) 0.0765(3) 0.29316(13) 0.0663(7) Uani 1 1 d .
H23 H 0.7961 -0.0331 0.2943 0.080 Uiso 1 1 calc R
C24 C 0.81011(13) 0.2338(3) 0.32852(13) 0.0622(6) Uani 1 1 d .
H24 H 0.7755 0.2291 0.3541 0.075 Uiso 1 1 calc R
C25 C 0.58104(12) 1.1673(3) 0.34542(12) 0.0556(6) Uani 1 1 d .
C26 C 0.56945(14) 1.3606(4) 0.34286(13) 0.0679(7) Uani 1 1 d .
H26 H 0.5479 1.4184 0.3746 0.081 Uiso 1 1 calc R
C27 C 0.58997(16) 1.4650(4) 0.29318(15) 0.0771(8) Uani 1 1 d .
H27 H 0.5816 1.5943 0.2914 0.093 Uiso 1 1 calc R
C28 C 0.62245(15) 1.3855(5) 0.24585(14) 0.0760(8) Uani 1 1 d .
C29 C 0.63114(15) 1.1916(5) 0.24759(14) 0.0815(8) Uani 1 1 d .
H29 H 0.6509 1.1336 0.2146 0.098 Uiso 1 1 calc R
C30 C 0.61129(14) 1.0841(4) 0.29679(14) 0.0705(7) Uani 1 1 d .
H30 H 0.6182 0.9543 0.2974 0.085 Uiso 1 1 calc R
C31 C 0.64979(19) 1.5015(5) 0.19449(16) 0.1121(11) Uani 1 1 d .
H31A H 0.7018 1.5019 0.2075 0.168 Uiso 1 1 calc GR
H31B H 0.6323 1.6284 0.1945 0.168 Uiso 1 1 calc GR
H31C H 0.6327 1.4485 0.1486 0.168 Uiso 1 1 calc GR

loop_
_atom_site_aniso_label
_atom_site_aniso_U_11
_atom_site_aniso_U_22
_atom_site_aniso_U_33
_atom_site_aniso_U_23
_atom_site_aniso_U_13
_atom_site_aniso_U_12
Cl1 0.1154(7) 0.0885(5) 0.0746(5) -0.0155(4) 0.0077(4) 0.0452(5)
S1 0.0426(3) 0.0609(4) 0.0681(4) -0.0035(3) 0.0070(3) 0.0006(3)
O1 0.0595(10) 0.0540(10) 0.0944(13) -0.0058(9) 0.0058(9) -0.0056(8)
O2 0.0408(9) 0.0899(12) 0.0846(12) -0.0043(10) 0.0145(8) 0.0062(9)
N1 0.0433(10) 0.0575(12) 0.0587(11) -0.0049(10) 0.0083(9) 0.0057(9)
C1 0.0460(12) 0.0533(13) 0.0512(13) 0.0058(11) 0.0138(10) 0.0103(11)
C2 0.0466(12) 0.0574(14) 0.0450(12) 0.0065(11) 0.0087(10) 0.0087(11)
C3 0.0483(12) 0.0560(14) 0.0439(12) 0.0039(11) 0.0064(10) 0.0073(11)
C4 0.0492(12) 0.0607(15) 0.0483(13) 0.0017(11) 0.0081(10) 0.0077(11)
C5 0.0535(14) 0.0817(18) 0.0635(16) -0.0079(14) 0.0112(12) 0.0158(13)
C6 0.0729(19) 0.0811(19) 0.0650(17) -0.0107(15) 0.0145(14) 0.0253(15)
C7 0.0798(19) 0.0689(18) 0.0644(17) -0.0160(13) 0.0153(15) 0.0075(15)
C8 0.0582(15) 0.0712(17) 0.0570(15) -0.0082(13) 0.0059(12) 0.0030(13)
C9 0.0480(13) 0.0652(15) 0.0468(13) 0.0025(11) 0.0075(10) 0.0066(11)
C10 0.0584(15) 0.0728(17) 0.0783(17) 0.0081(14) 0.0114(13) 0.0043(14)
C11 0.0536(16) 0.109(2) 0.101(2) 0.011(2) 0.0135(16) -0.0100(17)
C12 0.0477(15) 0.128(3) 0.088(2) 0.017(2) 0.0098(15) 0.0109(18)
C13 0.0536(16) 0.103(2) 0.083(2) 0.0315(17) 0.0033(14) 0.0170(16)
C14 0.0542(15) 0.0796(18) 0.0695(16) 0.0198(14) 0.0091(13) 0.0062(13)
C15 0.0502(13) 0.0511(14) 0.0612(14) 0.0011(11) 0.0073(11) 0.0062(11)
C16 0.0576(14) 0.0505(13) 0.0632(15) -0.0003(12) 0.0124(12) 0.0055(11)
C17 0.0535(14) 0.0496(13) 0.0663(15) -0.0020(12) 0.0111(12) 0.0049(11)
C18 0.0553(14) 0.0524(14) 0.0757(17) -0.0033(12) 0.0143(13) -0.0001(12)
C19 0.0486(13) 0.0520(14) 0.0637(15) 0.0005(12) 0.0085(11) 0.0092(11)
C20 0.0711(18) 0.0640(16) 0.096(2) 0.0020(16) 0.0328(16) 0.0048(14)
C21 0.0727(18) 0.0804(19) 0.090(2) 0.0048(17) 0.0351(16) 0.0205(16)
C22 0.0678(16) 0.0665(17) 0.0508(14) 0.0006(13) 0.0022(12) 0.0258(14)
C23 0.0696(17) 0.0578(16) 0.0684(16) -0.0057(13) 0.0116(14) 0.0039(13)
C24 0.0600(15) 0.0594(15) 0.0684(16) -0.0060(13) 0.0183(13) 0.0032(13)
C25 0.0455(12) 0.0587(15) 0.0552(14) -0.0067(11) -0.0007(10) 0.0003(11)
C26 0.0749(18) 0.0611(16) 0.0655(17) -0.0037(13) 0.0138(14) 0.0015(13)
C27 0.087(2) 0.0647(17) 0.0712(18) 0.0025(15) 0.0039(16) 0.0020(15)
C28 0.0636(16) 0.098(2) 0.0551(16) 0.0117(16) -0.0046(13) -0.0035(16)
C29 0.0735(19) 0.114(3) 0.0547(16) -0.0038(17) 0.0129(14) 0.0135(18)
C30 0.0707(17) 0.0718(17) 0.0659(17) -0.0061(15) 0.0119(14) 0.0083(14)
C31 0.101(2) 0.153(3) 0.074(2) 0.038(2) 0.0063(18) -0.011(2)

loop_
_atom_type_symbol
_atom_type_description
_atom_type_scat_dispersion_real
_atom_type_scat_dispersion_imag
_atom_type_scat_source
C C 0.0033 0.0016 'International Tables Vol C Tables 4.2.6.8 and 6.1.1.4'
H H 0.0000 0.0000 'International Tables Vol C Tables 4.2.6.8 and 6.1.1.4'
Cl Cl 0.1484 0.1585 'International Tables Vol C Tables 4.2.6.8 and 6.1.1.4'
N N 0.0061 0.0033 'International Tables Vol C Tables 4.2.6.8 and 6.1.1.4'
O O 0.0106 0.0060 'International Tables Vol C Tables 4.2.6.8 and 6.1.1.4'
S S 0.1246 0.1234 'International Tables Vol C Tables 4.2.6.8 and 6.1.1.4'

loop_
_geom_angle_atom_site_label_1
_geom_angle_atom_site_label_2
_geom_angle_atom_site_label_3
_geom_angle
O1 S1 O2 120.01(11)
O1 S1 N1 107.05(10)
O1 S1 C25 109.34(11)
O2 S1 N1 106.05(10)
O2 S1 C25 109.33(11)
N1 S1 C25 103.79(10)
C1 N1 S1 122.22(15)
C4 N1 S1 120.20(14)
C4 N1 C1 106.65(18)
N1 C1 C15 121.1(2)
C2 C1 N1 109.19(19)
C2 C1 C15 129.7(2)
C1 C2 C3 107.78(19)
C1 C2 C9 128.7(2)
C3 C2 C9 123.4(2)
C4 C3 C2 108.6(2)
C8 C3 C2 131.4(2)
C8 C3 C4 120.0(2)
C3 C4 N1 107.69(18)
C5 C4 N1 130.3(2)
C5 C4 C3 121.9(2)
C6 C5 C4 116.6(2)
C5 C6 C7 122.6(2)
C8 C7 C6 120.8(2)
C7 C8 C3 118.2(2)
C10 C9 C2 120.6(2)
C14 C9 C2 121.8(2)
C14 C9 C10 117.5(2)
C11 C10 C9 121.0(3)
C12 C11 C10 119.8(3)
C13 C12 C11 120.0(3)
C12 C13 C14 120.6(3)
C9 C14 C13 121.0(2)
C16 C15 C1 123.8(2)
C15 C16 C17 124.6(2)
C18 C17 C16 124.4(2)
C17 C18 C19 127.7(2)
C20 C19 C18 120.2(2)
C24 C19 C18 122.9(2)
C24 C19 C20 116.9(2)
C21 C20 C19 122.0(2)
C22 C21 C20 119.3(2)
C21 C22 Cl1 119.9(2)
C21 C22 C23 120.8(2)
C23 C22 Cl1 119.3(2)
C24 C23 C22 119.6(2)
C23 C24 C19 121.5(2)
C26 C25 S1 119.78(19)
C30 C25 S1 120.9(2)
C30 C25 C26 119.3(2)
C27 C26 C25 119.3(3)
C26 C27 C28 122.1(3)
C27 C28 C29 117.7(3)
C27 C28 C31 122.2(3)
C29 C28 C31 120.1(3)
C30 C29 C28 121.3(3)
C29 C30 C25 120.1(3)

loop_
_geom_bond_atom_site_label_1
_geom_bond_atom_site_label_2
_geom_bond_distance
Cl1 C22 1.730(2)
S1 O1 1.4183(16)
S1 O2 1.4223(16)
S1 N1 1.6830(19)
S1 C25 1.742(2)
N1 C1 1.446(2)
N1 C4 1.422(3)
C1 C2 1.361(3)
C1 C15 1.454(3)
C2 C3 1.438(3)
C2 C9 1.492(3)
C3 C4 1.397(3)
C3 C8 1.396(3)
C4 C5 1.391(3)
C5 C6 1.369(3)
C6 C7 1.389(4)
C7 C8 1.370(3)
C9 C10 1.393(3)
C9 C14 1.375(3)
C10 C11 1.389(4)
C11 C12 1.367(4)
C12 C13 1.352(4)
C13 C14 1.390(3)
C15 C16 1.331(3)
C16 C17 1.432(3)
C17 C18 1.330(3)
C18 C19 1.450(3)
C19 C20 1.393(3)
C19 C24 1.385(3)
C20 C21 1.370(3)
C21 C22 1.357(4)
C22 C23 1.375(3)
C23 C24 1.369(3)
C25 C26 1.387(3)
C25 C30 1.376(3)
C26 C27 1.366(4)
C27 C28 1.370(4)
C28 C29 1.384(4)
C28 C31 1.502(4)
C29 C30 1.365(4)
